data_4081894
loop_
_publ_author_name
'Adams, Richard D.'
'Rassolov, Vitaly'
'Zhang, Qiang'

_publ_section_title
;
 Unsaturated Triosmium Carbonyl Cluster Complexes with Bridging Aryl
 Ligands: Structures, Bonding, and Transformations
;
_journal_issue 21
_journal_name_full Organometallics
_journal_page_first 6368
_journal_paper_doi 10.1021/om4007399
_journal_volume 32
_journal_year 2013
_chemical_formula_sum 'C46 H31 Au O9 Os3 P'
_chemical_formula_weight 1526.24
_chemical_name_systematic
; 
 ? 
;
_space_group_IT_number 2
_symmetry_cell_setting triclinic
_symmetry_space_group_name_Hall '-P 1'
_symmetry_space_group_name_H-M 'P -1'
_atom_sites_solution_hydrogens geom
_atom_sites_solution_primary direct
_atom_sites_solution_secondary difmap
_audit_creation_method SHELXL-97
_cell_angle_alpha 94.9600(10)
_cell_angle_beta 103.5000(10)
_cell_angle_gamma 111.3080(10)
_cell_formula_units_Z 2
_cell_length_a 9.8364(3)
_cell_length_b 12.6236(3)
_cell_length_c 19.9043(5)
_cell_measurement_reflns_used 5029
_cell_measurement_temperature 293(2)
_cell_measurement_theta_max 27.25
_cell_measurement_theta_min 2.23
_cell_volume 2198.57(10)
_computing_cell_refinement 'SAINT+  V6.45 (Bruker, 2003)'
_computing_data_collection 'SMART V5.632 (Bruker, 2005)'
_computing_data_reduction 'SAINT+  V6.45'
_computing_molecular_graphics 'SHELXTL V6.1 (Sheldrick, 2000)'
_computing_publication_material 'SHELXTL V6.1'
_computing_structure_refinement 'SHELXL-97 (Sheldrick, 1997)'
_computing_structure_solution 'SHELXS-97 (Sheldrick, 1990)'
_diffrn_ambient_temperature 293(2)
_diffrn_measured_fraction_theta_full 1.000
_diffrn_measured_fraction_theta_max 1.000
_diffrn_measurement_device_type 'Bruker SMART APEX CCD diffractometer'
_diffrn_measurement_method 'omega scans'
_diffrn_radiation_monochromator graphite
_diffrn_radiation_source 'fine-focus sealed tube'
_diffrn_radiation_type MoK\a
_diffrn_radiation_wavelength 0.71073
_diffrn_reflns_av_R_equivalents 0.0289
_diffrn_reflns_av_sigmaI/netI 0.0276
_diffrn_reflns_limit_h_max 11
_diffrn_reflns_limit_h_min -11
_diffrn_reflns_limit_k_max 15
_diffrn_reflns_limit_k_min -15
_diffrn_reflns_limit_l_max 23
_diffrn_reflns_limit_l_min -23
_diffrn_reflns_number 27467
_diffrn_reflns_theta_full 25.02
_diffrn_reflns_theta_max 25.02
_diffrn_reflns_theta_min 1.07
_diffrn_standards_decay_% <1
_exptl_absorpt_coefficient_mu 12.058
_exptl_absorpt_correction_T_max 1.000
_exptl_absorpt_correction_T_min 0.495
_exptl_absorpt_correction_type multi-scan
_exptl_absorpt_process_details '(SADABS, Bruker, 1997)'
_exptl_crystal_colour Orange
_exptl_crystal_density_diffrn 2.305
_exptl_crystal_density_method 'not measured'
_exptl_crystal_description Block
_exptl_crystal_F_000 1402
_exptl_crystal_size_max 0.25
_exptl_crystal_size_mid 0.20
_exptl_crystal_size_min 0.05
_refine_diff_density_max 1.723
_refine_diff_density_min -0.720
_refine_diff_density_rms 0.194
_refine_ls_extinction_method none
_refine_ls_goodness_of_fit_ref 1.021
_refine_ls_hydrogen_treatment mixed
_refine_ls_matrix_type full
_refine_ls_number_parameters 488
_refine_ls_number_reflns 7763
_refine_ls_number_restraints 0
_refine_ls_restrained_S_all 1.021
_refine_ls_R_factor_all 0.0362
_refine_ls_R_factor_gt 0.0296
_refine_ls_shift/su_max 0.001
_refine_ls_shift/su_mean 0.000
_refine_ls_structure_factor_coef Fsqd
_refine_ls_weighting_details 'calc w=1/[\s^2^(Fo^2^)+(0.0575P)^2^+2.6522P] where P=(Fo^2^+2Fc^2^)/3'
_refine_ls_weighting_scheme calc
_refine_ls_wR_factor_gt 0.0829
_refine_ls_wR_factor_ref 0.0918
_reflns_number_gt 6817
_reflns_number_total 7763
_reflns_threshold_expression >2sigma(I)
_cod_data_source_file om4007399_si_002.cif
_cod_data_source_block 9
_cod_depositor_comments
;
The following automatic conversions were performed:

'_symmetry_cell_setting' value 'Triclinic' changed to 'triclinic'
according to /home/saulius/struct/CIF-dictionaries/cif_core.dic
dictionary named 'cif_core.dic' version 2.4.2 from
2011-04-26.

'_exptl_absorpt_correction_type' value 'Multi-Scan'
changed to 'multi-scan' according to
/home/saulius/struct/CIF-dictionaries/cif_core.dic dictionary named
'cif_core.dic' version 2.4.2 from 2011-04-26.

Automatic conversion script
Id: cif_fix_values 1891 2012-01-12 08:04:46Z andrius 
;
_cod_original_sg_symbol_H-M P-1
_cod_database_code 4081894

loop_
_symmetry_equiv_pos_as_xyz
'x, y, z'
'-x, -y, -z'

loop_
_atom_site_label
_atom_site_type_symbol
_atom_site_fract_x
_atom_site_fract_y
_atom_site_fract_z
_atom_site_U_iso_or_equiv
_atom_site_adp_type
_atom_site_occupancy
_atom_site_symmetry_multiplicity
_atom_site_calc_flag
_atom_site_refinement_flags
Os1 Os 0.13506(3) 1.01117(2) 0.372837(15) 0.04142(9) Uani 1 1 d .
Os2 Os 0.21178(3) 1.11975(2) 0.257918(15) 0.04280(9) Uani 1 1 d .
Os3 Os 0.43615(3) 1.07191(2) 0.345643(16) 0.04477(9) Uani 1 1 d .
Au1 Au 0.03839(4) 0.88296(3) 0.239240(17) 0.05481(10) Uani 1 1 d .
P1 P -0.1036(3) 0.71202(19) 0.16139(13) 0.0629(6) Uani 1 1 d .
H1 H 0.320(7) 1.019(5) 0.402(3) 0.037(17) Uiso 1 1 d .
C11 C 0.1650(9) 1.0556(7) 0.4715(5) 0.058(2) Uani 1 1 d .
C12 C -0.0732(9) 0.9913(7) 0.3430(4) 0.0532(19) Uani 1 1 d .
C13 C 0.0793(9) 0.8475(7) 0.3755(4) 0.0540(19) Uani 1 1 d .
C21 C 0.3112(10) 1.2546(8) 0.2236(5) 0.070(2) Uani 1 1 d .
C22 C 0.0145(10) 1.1191(8) 0.2212(5) 0.062(2) Uani 1 1 d .
C23 C 0.2266(11) 1.0317(9) 0.1806(5) 0.071(2) Uani 1 1 d .
C32 C 0.5561(10) 1.1207(8) 0.2843(5) 0.063(2) Uani 1 1 d .
C33 C 0.5993(10) 1.1116(7) 0.4273(5) 0.064(2) Uani 1 1 d .
C34 C 0.4193(9) 0.9161(7) 0.3205(5) 0.064(2) Uani 1 1 d .
C35 C 0.0173(11) 1.3521(9) 0.4308(5) 0.073(3) Uani 1 1 d .
H35 H -0.0764 1.3341 0.4397 0.087 Uiso 1 1 calc R
C36 C 0.0583(9) 1.2622(7) 0.4094(5) 0.058(2) Uani 1 1 d .
H36 H -0.0084 1.1859 0.4050 0.070 Uiso 1 1 calc R
C37 C 0.1943(8) 1.2841(6) 0.3949(4) 0.0473(17) Uani 1 1 d .
C38 C 0.2969(8) 1.4025(6) 0.4046(4) 0.0460(16) Uani 1 1 d .
C39 C 0.2510(9) 1.4912(7) 0.4251(5) 0.057(2) Uani 1 1 d .
C40 C 0.1092(11) 1.4625(9) 0.4385(5) 0.073(3) Uani 1 1 d .
H40 H 0.0796 1.5208 0.4528 0.088 Uiso 1 1 calc R
C41 C 0.3538(11) 1.6104(8) 0.4337(5) 0.071(3) Uani 1 1 d .
H41 H 0.3249 1.6695 0.4473 0.085 Uiso 1 1 calc R
C42 C 0.4907(12) 1.6372(8) 0.4222(6) 0.075(3) Uani 1 1 d .
H42 H 0.5544 1.7149 0.4285 0.090 Uiso 1 1 calc R
C43 C 0.5425(9) 1.5514(7) 0.4008(5) 0.058(2) Uani 1 1 d .
C44 C 0.4426(9) 1.4315(6) 0.3922(4) 0.0492(17) Uani 1 1 d .
C45 C 0.4937(8) 1.3458(6) 0.3740(4) 0.0459(16) Uani 1 1 d .
C46 C 0.3894(7) 1.2211(6) 0.3635(4) 0.0418(15) Uani 1 1 d .
C47 C 0.2418(8) 1.1923(6) 0.3722(4) 0.0426(16) Uani 1 1 d .
C48 C 0.6389(8) 1.3788(7) 0.3646(5) 0.059(2) Uani 1 1 d .
H48 H 0.6737 1.3223 0.3530 0.071 Uiso 1 1 calc R
C49 C 0.7310(9) 1.4938(7) 0.3723(5) 0.069(2) Uani 1 1 d .
H49 H 0.8265 1.5143 0.3649 0.083 Uiso 1 1 calc R
C50 C 0.6833(10) 1.5781(7) 0.3907(5) 0.066(2) Uani 1 1 d .
H50 H 0.7478 1.6555 0.3965 0.080 Uiso 1 1 calc R
C51 C -0.3058(16) 0.6698(16) 0.1477(9) 0.147(3) Uani 1 1 d .
C52 C -0.3561(15) 0.6825(15) 0.2050(9) 0.147(3) Uani 1 1 d .
H52 H -0.2822 0.7216 0.2474 0.176 Uiso 1 1 calc R
C53 C -0.5044(15) 0.6434(15) 0.2063(9) 0.147(3) Uani 1 1 d .
H53 H -0.5328 0.6510 0.2473 0.176 Uiso 1 1 calc R
C54 C -0.6117(16) 0.5899(15) 0.1388(9) 0.147(3) Uani 1 1 d .
H54 H -0.7149 0.5699 0.1334 0.176 Uiso 1 1 calc R
C55 C -0.5661(15) 0.5691(15) 0.0850(9) 0.147(3) Uani 1 1 d .
H55 H -0.6387 0.5242 0.0434 0.176 Uiso 1 1 calc R
C56 C -0.4098(15) 0.6119(15) 0.0868(9) 0.147(3) Uani 1 1 d .
H56 H -0.3810 0.5997 0.0464 0.176 Uiso 1 1 calc R
C57 C -0.0773(10) 0.7160(8) 0.0739(5) 0.065(2) Uani 1 1 d .
C58 C -0.0231(16) 0.6473(11) 0.0433(7) 0.103(4) Uani 1 1 d .
H58 H -0.0055 0.5898 0.0657 0.123 Uiso 1 1 calc R
C59 C 0.007(2) 0.6599(14) -0.0209(8) 0.138(6) Uani 1 1 d .
H59 H 0.0523 0.6162 -0.0400 0.166 Uiso 1 1 calc R
C60 C -0.030(2) 0.7362(16) -0.0539(8) 0.131(5) Uani 1 1 d .
H60 H -0.0198 0.7398 -0.0991 0.157 Uiso 1 1 calc R
C61 C -0.079(2) 0.8069(16) -0.0258(9) 0.138(6) Uani 1 1 d .
H61 H -0.0990 0.8622 -0.0498 0.166 Uiso 1 1 calc R
C62 C -0.1019(17) 0.7994(12) 0.0374(6) 0.107(4) Uani 1 1 d .
H62 H -0.1349 0.8512 0.0575 0.128 Uiso 1 1 calc R
C63 C -0.0618(12) 0.5909(7) 0.1904(5) 0.069(2) Uani 1 1 d .
C64 C 0.0818(14) 0.6098(10) 0.2236(7) 0.096(4) Uani 1 1 d .
H64 H 0.1573 0.6834 0.2301 0.115 Uiso 1 1 calc R
C65 C 0.1212(18) 0.5238(11) 0.2485(8) 0.118(5) Uani 1 1 d .
H65 H 0.2223 0.5379 0.2702 0.141 Uiso 1 1 calc R
C66 C 0.009(2) 0.4175(14) 0.2410(8) 0.126(5) Uani 1 1 d .
H66 H 0.0345 0.3600 0.2600 0.151 Uiso 1 1 calc R
C67 C -0.133(2) 0.3941(11) 0.2077(10) 0.125(5) Uani 1 1 d .
H67 H -0.2060 0.3199 0.2024 0.150 Uiso 1 1 calc R
C68 C -0.1755(17) 0.4790(11) 0.1799(9) 0.118(5) Uani 1 1 d .
H68 H -0.2760 0.4621 0.1553 0.141 Uiso 1 1 calc R
O11 O 0.1815(7) 1.0863(6) 0.5290(3) 0.083(2) Uani 1 1 d .
O12 O -0.1997(6) 0.9745(6) 0.3265(3) 0.0721(17) Uani 1 1 d .
O13 O 0.0516(8) 0.7545(5) 0.3838(4) 0.083(2) Uani 1 1 d .
O21 O 0.3715(10) 1.3341(7) 0.2029(4) 0.118(3) Uani 1 1 d .
O22 O -0.1041(8) 1.1180(7) 0.1977(4) 0.094(2) Uani 1 1 d .
O23 O 0.2431(10) 0.9880(8) 0.1307(4) 0.115(3) Uani 1 1 d .
O32 O 0.6297(9) 1.1467(7) 0.2466(5) 0.101(2) Uani 1 1 d .
O33 O 0.7010(9) 1.1376(7) 0.4766(5) 0.106(3) Uani 1 1 d .
O34 O 0.4107(9) 0.8230(6) 0.3087(5) 0.109(3) Uani 1 1 d .
C1S C 0.5580 0.0526 0.0261 0.416 Uiso 1 1 d .
H1S1 H 0.6598 0.0755 0.0209 0.499 Uiso 1 1 d .
H1S2 H 0.5588 0.0476 0.0745 0.499 Uiso 1 1 d .
C2S C 0.4724 0.1245 -0.0066 0.495 Uiso 1 1 d .
H2S1 H 0.3690 0.0736 -0.0331 0.594 Uiso 1 1 d .
H2S2 H 0.5224 0.1659 -0.0387 0.594 Uiso 1 1 d .
C3S C 0.4694 0.2125 0.0525 0.666 Uiso 1 1 d .
H3S1 H 0.5627 0.2802 0.0652 0.999 Uiso 1 1 d .
H3S2 H 0.4587 0.1775 0.0929 0.999 Uiso 1 1 d .
H3S3 H 0.3851 0.2338 0.0357 0.999 Uiso 1 1 d .

loop_
_atom_site_aniso_label
_atom_site_aniso_U_11
_atom_site_aniso_U_22
_atom_site_aniso_U_33
_atom_site_aniso_U_23
_atom_site_aniso_U_13
_atom_site_aniso_U_12
Os1 0.03900(15) 0.04363(17) 0.03916(17) 0.01118(12) 0.01264(12) 0.01194(12)
Os2 0.04570(16) 0.04363(17) 0.03916(17) 0.01127(12) 0.01372(12) 0.01601(12)
Os3 0.04081(15) 0.04207(17) 0.0554(2) 0.01313(13) 0.01642(13) 0.01839(12)
Au1 0.0629(2) 0.04520(18) 0.0489(2) 0.00393(14) 0.01102(15) 0.01718(14)
P1 0.0702(14) 0.0514(12) 0.0542(14) -0.0007(10) 0.0134(11) 0.0147(10)
C11 0.052(4) 0.067(5) 0.051(5) 0.023(4) 0.021(4) 0.014(4)
C12 0.052(5) 0.057(5) 0.051(5) 0.014(4) 0.021(4) 0.018(4)
C13 0.055(4) 0.039(4) 0.056(5) 0.014(4) 0.010(4) 0.008(3)
C21 0.066(5) 0.067(6) 0.062(6) 0.028(5) 0.010(4) 0.011(4)
C22 0.062(5) 0.065(5) 0.062(6) 0.026(4) 0.025(4) 0.022(4)
C23 0.084(6) 0.082(6) 0.054(6) 0.018(5) 0.031(5) 0.031(5)
C32 0.060(5) 0.061(5) 0.077(6) 0.017(5) 0.035(5) 0.023(4)
C33 0.053(5) 0.057(5) 0.078(6) 0.013(4) 0.007(5) 0.025(4)
C34 0.049(4) 0.049(5) 0.092(7) 0.011(5) 0.020(4) 0.017(4)
C35 0.063(5) 0.083(7) 0.081(7) 0.009(5) 0.029(5) 0.033(5)
C36 0.055(4) 0.058(5) 0.066(6) 0.008(4) 0.024(4) 0.024(4)
C37 0.051(4) 0.052(4) 0.040(4) 0.008(3) 0.013(3) 0.023(3)
C38 0.056(4) 0.042(4) 0.038(4) 0.005(3) 0.008(3) 0.021(3)
C39 0.060(5) 0.052(5) 0.055(5) 0.003(4) 0.013(4) 0.022(4)
C40 0.076(6) 0.077(7) 0.071(6) -0.004(5) 0.013(5) 0.045(5)
C41 0.084(6) 0.053(5) 0.079(7) 0.007(5) 0.013(5) 0.038(5)
C42 0.082(7) 0.041(5) 0.087(7) 0.003(4) 0.007(5) 0.018(4)
C43 0.060(5) 0.043(4) 0.056(5) 0.011(4) 0.001(4) 0.013(4)
C44 0.054(4) 0.045(4) 0.043(4) 0.009(3) 0.007(3) 0.017(3)
C45 0.050(4) 0.045(4) 0.042(4) 0.011(3) 0.010(3) 0.018(3)
C46 0.043(4) 0.043(4) 0.042(4) 0.014(3) 0.010(3) 0.018(3)
C47 0.049(4) 0.045(4) 0.039(4) 0.013(3) 0.014(3) 0.023(3)
C48 0.040(4) 0.063(5) 0.069(6) 0.013(4) 0.013(4) 0.015(4)
C49 0.047(4) 0.051(5) 0.096(7) 0.018(5) 0.019(5) 0.005(4)
C50 0.060(5) 0.046(5) 0.078(6) 0.017(4) 0.017(5) 0.005(4)
C51 0.081(3) 0.184(6) 0.130(6) -0.052(5) 0.021(3) 0.027(4)
C52 0.081(3) 0.184(6) 0.130(6) -0.052(5) 0.021(3) 0.027(4)
C53 0.081(3) 0.184(6) 0.130(6) -0.052(5) 0.021(3) 0.027(4)
C54 0.081(3) 0.184(6) 0.130(6) -0.052(5) 0.021(3) 0.027(4)
C55 0.081(3) 0.184(6) 0.130(6) -0.052(5) 0.021(3) 0.027(4)
C56 0.081(3) 0.184(6) 0.130(6) -0.052(5) 0.021(3) 0.027(4)
C57 0.065(5) 0.065(5) 0.053(5) 0.010(4) 0.009(4) 0.017(4)
C58 0.154(12) 0.092(8) 0.084(8) 0.020(7) 0.057(8) 0.059(8)
C59 0.24(2) 0.123(12) 0.108(12) 0.048(10) 0.096(13) 0.106(13)
C60 0.159(15) 0.150(15) 0.077(10) 0.018(10) 0.048(10) 0.047(12)
C61 0.167(15) 0.156(15) 0.099(12) 0.071(11) 0.020(11) 0.074(13)
C62 0.153(12) 0.127(11) 0.062(7) 0.023(7) 0.025(7) 0.081(10)
C63 0.098(7) 0.046(5) 0.059(6) 0.006(4) 0.033(5) 0.019(5)
C64 0.094(8) 0.066(7) 0.107(10) 0.018(6) 0.006(7) 0.023(6)
C65 0.145(12) 0.073(8) 0.129(12) 0.030(8) 0.013(10) 0.050(8)
C66 0.206(18) 0.110(12) 0.089(10) 0.038(9) 0.046(11) 0.086(13)
C67 0.142(13) 0.055(7) 0.179(17) 0.034(9) 0.066(12) 0.026(8)
C68 0.120(10) 0.076(8) 0.167(15) 0.043(9) 0.070(10) 0.026(7)
O11 0.080(4) 0.099(5) 0.044(4) 0.004(3) 0.022(3) 0.006(4)
O12 0.047(3) 0.096(5) 0.078(4) 0.022(4) 0.025(3) 0.028(3)
O13 0.098(5) 0.051(4) 0.077(5) 0.017(3) 0.011(4) 0.010(3)
O21 0.128(7) 0.080(5) 0.099(6) 0.050(5) 0.022(5) -0.012(5)
O22 0.059(4) 0.115(6) 0.111(6) 0.039(5) 0.009(4) 0.043(4)
O23 0.132(7) 0.119(7) 0.088(6) -0.010(5) 0.067(5) 0.028(5)
O32 0.103(6) 0.098(6) 0.123(7) 0.028(5) 0.071(5) 0.039(5)
O33 0.082(5) 0.101(6) 0.106(6) 0.016(5) -0.021(5) 0.034(4)
O34 0.096(5) 0.058(4) 0.171(9) 0.000(5) 0.035(5) 0.034(4)

loop_
_atom_type_symbol
_atom_type_description
_atom_type_scat_dispersion_real
_atom_type_scat_dispersion_imag
_atom_type_scat_source
C C 0.0033 0.0016 'International Tables Vol C Tables 4.2.6.8 and 6.1.1.4'
H H 0.0000 0.0000 'International Tables Vol C Tables 4.2.6.8 and 6.1.1.4'
O O 0.0106 0.0060 'International Tables Vol C Tables 4.2.6.8 and 6.1.1.4'
P P 0.1023 0.0942 'International Tables Vol C Tables 4.2.6.8 and 6.1.1.4'
Os Os -1.2165 7.6030 'International Tables Vol C Tables 4.2.6.8 and 6.1.1.4'
Au Au -2.0133 8.8022 'International Tables Vol C Tables 4.2.6.8 and 6.1.1.4'

loop_
_geom_angle_atom_site_label_1
_geom_angle_atom_site_label_2
_geom_angle_atom_site_label_3
_geom_angle
_geom_angle_site_symmetry_1
C12 Os1 C11 96.5(3) .
C12 Os1 C13 92.0(3) .
C11 Os1 C13 94.4(3) .
C12 Os1 C47 99.3(3) .
C11 Os1 C47 86.7(3) .
C13 Os1 C47 168.4(3) .
C12 Os1 Au1 77.9(2) .
C11 Os1 Au1 162.3(2) .
C13 Os1 Au1 69.3(2) .
C47 Os1 Au1 110.73(19) .
C12 Os1 Os2 94.3(2) .
C11 Os1 Os2 138.2(2) .
C13 Os1 Os2 125.5(3) .
C47 Os1 Os2 51.72(19) .
Au1 Os1 Os2 59.441(10) .
C12 Os1 Os3 150.1(2) .
C11 Os1 Os3 109.2(2) .
C13 Os1 Os3 100.7(2) .
C47 Os1 Os3 68.18(18) .
Au1 Os1 Os3 81.490(12) .
Os2 Os1 Os3 56.380(9) .
C12 Os1 H1 176(2) .
C11 Os1 H1 83(2) .
C13 Os1 H1 84(2) .
C47 Os1 H1 85(2) .
Au1 Os1 H1 102(2) .
Os2 Os1 H1 89(2) .
Os3 Os1 H1 33(2) .
C23 Os2 C21 87.8(4) .
C23 Os2 C22 100.9(4) .
C21 Os2 C22 93.9(4) .
C23 Os2 C47 159.4(3) .
C21 Os2 C47 102.8(3) .
C22 Os2 C47 96.0(3) .
C23 Os2 C46 130.8(4) .
C21 Os2 C46 83.7(3) .
C22 Os2 C46 128.0(3) .
C47 Os2 C46 36.0(2) .
C23 Os2 Os3 89.4(3) .
C21 Os2 Os3 107.2(3) .
C22 Os2 Os3 157.0(2) .
C47 Os2 Os3 70.68(17) .
C46 Os2 Os3 48.31(16) .
C23 Os2 Au1 66.7(3) .
C21 Os2 Au1 152.1(3) .
C22 Os2 Au1 80.8(3) .
C47 Os2 Au1 104.97(18) .
C46 Os2 Au1 121.12(16) .
Os3 Os2 Au1 84.540(12) .
C23 Os2 Os1 119.2(3) .
C21 Os2 Os1 149.9(3) .
C22 Os2 Os1 93.6(2) .
C47 Os2 Os1 47.37(18) .
C46 Os2 Os1 68.85(17) .
Os3 Os2 Os1 63.515(10) .
Au1 Os2 Os1 57.980(10) .
C33 Os3 C32 96.2(4) .
C33 Os3 C34 95.4(4) .
C32 Os3 C34 90.1(4) .
C33 Os3 C46 96.8(3) .
C32 Os3 C46 98.2(3) .
C34 Os3 C46 164.4(3) .
C33 Os3 Os2 151.2(3) .
C32 Os3 Os2 88.4(3) .
C34 Os3 Os2 113.1(3) .
C46 Os3 Os2 54.38(19) .
C33 Os3 Os1 114.0(3) .
C32 Os3 Os1 148.0(3) .
C34 Os3 Os1 97.0(2) .
C46 Os3 Os1 69.02(18) .
Os2 Os3 Os1 60.105(10) .
C33 Os3 H1 85(2) .
C32 Os3 H1 177(2) .
C34 Os3 H1 87(2) .
C46 Os3 H1 84(2) .
Os2 Os3 H1 92(2) .
Os1 Os3 H1 32(2) .
P1 Au1 C23 110.1(2) .
P1 Au1 Os1 150.15(6) .
C23 Au1 Os1 99.4(2) .
P1 Au1 Os2 146.89(6) .
C23 Au1 Os2 40.2(2) .
Os1 Au1 Os2 62.579(11) .
C51 P1 C57 105.0(6) .
C51 P1 C63 105.9(7) .
C57 P1 C63 106.4(4) .
C51 P1 Au1 112.6(5) .
C57 P1 Au1 113.5(3) .
C63 P1 Au1 112.8(3) .
O11 C11 Os1 176.7(8) .
O12 C12 Os1 176.6(7) .
O13 C13 Os1 173.6(8) .
O21 C21 Os2 179.0(11) .
O22 C22 Os2 178.5(9) .
O23 C23 Os2 172.9(9) .
O23 C23 Au1 113.8(8) .
Os2 C23 Au1 73.1(3) .
O32 C32 Os3 177.6(8) .
O33 C33 Os3 178.5(9) .
O34 C34 Os3 177.0(10) .
C40 C35 C36 121.6(8) .
C40 C35 H35 119.2 .
C36 C35 H35 119.2 .
C37 C36 C35 121.5(8) .
C37 C36 H36 119.3 .
C35 C36 H36 119.3 .
C36 C37 C38 118.0(7) .
C36 C37 C47 123.3(7) .
C38 C37 C47 118.7(6) .
C39 C38 C44 120.0(7) .
C39 C38 C37 119.0(7) .
C44 C38 C37 121.0(6) .
C40 C39 C38 120.0(8) .
C40 C39 C41 121.2(8) .
C38 C39 C41 118.8(8) .
C35 C40 C39 119.9(8) .
C35 C40 H40 120.0 .
C39 C40 H40 120.0 .
C42 C41 C39 120.9(8) .
C42 C41 H41 119.6 .
C39 C41 H41 119.6 .
C41 C42 C43 122.7(8) .
C41 C42 H42 118.6 .
C43 C42 H42 118.6 .
C50 C43 C42 123.0(8) .
C50 C43 C44 119.3(8) .
C42 C43 C44 117.7(8) .
C45 C44 C38 121.5(7) .
C45 C44 C43 118.7(7) .
C38 C44 C43 119.8(7) .
C48 C45 C44 119.3(7) .
C48 C45 C46 121.8(7) .
C44 C45 C46 118.9(6) .
C47 C46 C45 119.5(6) .
C47 C46 Os3 111.5(5) .
C45 C46 Os3 128.7(5) .
C47 C46 Os2 71.4(4) .
C45 C46 Os2 122.8(5) .
Os3 C46 Os2 77.3(2) .
C46 C47 C37 120.3(6) .
C46 C47 Os1 111.1(5) .
C37 C47 Os1 127.0(5) .
C46 C47 Os2 72.6(4) .
C37 C47 Os2 125.0(5) .
Os1 C47 Os2 80.9(2) .
C49 C48 C45 120.8(8) .
C49 C48 H48 119.6 .
C45 C48 H48 119.6 .
C50 C49 C48 120.5(8) .
C50 C49 H49 119.8 .
C48 C49 H49 119.8 .
C49 C50 C43 121.5(8) .
C49 C50 H50 119.3 .
C43 C50 H50 119.3 .
C56 C51 C52 117.7(14) .
C56 C51 P1 123.4(12) .
C52 C51 P1 118.1(12) .
C51 C52 C53 126.4(15) .
C51 C52 H52 116.8 .
C53 C52 H52 116.8 .
C52 C53 C54 113.7(15) .
C52 C53 H53 123.1 .
C54 C53 H53 123.1 .
C55 C54 C53 120.4(14) .
C55 C54 H54 119.8 .
C53 C54 H54 119.8 .
C54 C55 C56 122.9(14) .
C54 C55 H55 118.6 .
C56 C55 H55 118.6 .
C51 C56 C55 118.3(15) .
C51 C56 H56 120.9 .
C55 C56 H56 120.9 .
C58 C57 C62 116.1(10) .
C58 C57 P1 123.5(8) .
C62 C57 P1 120.1(8) .
C57 C58 C59 121.6(12) .
C57 C58 H58 119.2 .
C59 C58 H58 119.2 .
C60 C59 C58 117.8(14) .
C60 C59 H59 121.1 .
C58 C59 H59 121.1 .
C61 C60 C59 122.8(15) .
C61 C60 H60 118.6 .
C59 C60 H60 118.6 .
C60 C61 C62 119.7(15) .
C60 C61 H61 120.2 .
C62 C61 H61 120.2 .
C61 C62 C57 121.7(13) .
C61 C62 H62 119.2 .
C57 C62 H62 119.2 .
C64 C63 C68 118.9(11) .
C64 C63 P1 118.6(8) .
C68 C63 P1 122.5(10) .
C63 C64 C65 121.9(12) .
C63 C64 H64 119.0 .
C65 C64 H64 119.0 .
C66 C65 C64 118.7(15) .
C66 C65 H65 120.7 .
C64 C65 H65 120.7 .
C67 C66 C65 121.7(14) .
C67 C66 H66 119.2 .
C65 C66 H66 119.2 .
C66 C67 C68 120.9(14) .
C66 C67 H67 119.6 .
C68 C67 H67 119.6 .
C67 C68 C63 117.8(14) .
C67 C68 H68 121.1 .
C63 C68 H68 121.1 .
C1S C1S C2S 89.3 2_655
C1S C1S H1S1 113.8 2_655
C2S C1S H1S1 113.8 .
C1S C1S H1S2 113.8 2_655
C2S C1S H1S2 113.8 .
H1S1 C1S H1S2 111.0 .
C1S C2S C3S 109.9 .
C1S C2S H2S1 109.7 .
C3S C2S H2S1 109.7 .
C1S C2S H2S2 109.7 .
C3S C2S H2S2 109.7 .
H2S1 C2S H2S2 108.2 .
C2S C3S H3S1 109.5 .
C2S C3S H3S2 109.5 .
H3S1 C3S H3S2 109.5 .
C2S C3S H3S3 109.5 .
H3S1 C3S H3S3 109.5 .
H3S2 C3S H3S3 109.5 .

loop_
_geom_bond_atom_site_label_1
_geom_bond_atom_site_label_2
_geom_bond_distance
_geom_bond_site_symmetry_2
Os1 C12 1.909(8) .
Os1 C11 1.917(9) .
Os1 C13 1.944(8) .
Os1 C47 2.144(7) .
Os1 Au1 2.7480(4) .
Os1 Os2 2.8770(4) .
Os1 Os3 2.9702(4) .
Os1 H1 1.73(6) .
Os2 C23 1.884(10) .
Os2 C21 1.903(9) .
Os2 C22 1.904(9) .
Os2 C47 2.287(7) .
Os2 C46 2.303(7) .
Os2 Os3 2.7634(4) .
Os2 Au1 2.7909(4) .
Os3 C33 1.878(9) .
Os3 C32 1.881(9) .
Os3 C34 1.924(9) .
Os3 C46 2.115(7) .
Os3 H1 1.78(6) .
Au1 P1 2.287(2) .
Au1 C23 2.678(9) .
P1 C51 1.807(14) .
P1 C57 1.821(10) .
P1 C63 1.828(10) .
C11 O11 1.131(10) .
C12 O12 1.143(9) .
C13 O13 1.141(9) .
C21 O21 1.133(10) .
C22 O22 1.146(10) .
C23 O23 1.167(11) .
C32 O32 1.148(10) .
C33 O33 1.148(11) .
C34 O34 1.146(10) .
C35 C40 1.329(13) .
C35 C36 1.400(12) .
C35 H35 0.9300 .
C36 C37 1.369(10) .
C36 H36 0.9300 .
C37 C38 1.433(10) .
C37 C47 1.473(10) .
C38 C39 1.414(10) .
C38 C44 1.431(10) .
C39 C40 1.404(12) .
C39 C41 1.445(12) .
C40 H40 0.9300 .
C41 C42 1.344(14) .
C41 H41 0.9300 .
C42 C43 1.426(12) .
C42 H42 0.9300 .
C43 C50 1.369(12) .
C43 C44 1.443(10) .
C44 C45 1.403(10) .
C45 C48 1.398(10) .
C45 C46 1.498(10) .
C46 C47 1.419(9) .
C48 C49 1.376(11) .
C48 H48 0.9300 .
C49 C50 1.365(13) .
C49 H49 0.9300 .
C50 H50 0.9300 .
C51 C56 1.333(19) .
C51 C52 1.37(2) .
C52 C53 1.366(18) .
C52 H52 0.9300 .
C53 C54 1.428(19) .
C53 H53 0.9300 .
C54 C55 1.295(18) .
C54 H54 0.9300 .
C55 C56 1.423(18) .
C55 H55 0.9300 .
C56 H56 0.9300 .
C57 C58 1.344(14) .
C57 C62 1.389(15) .
C58 C59 1.389(17) .
C58 H58 0.9300 .
C59 C60 1.32(2) .
C59 H59 0.9300 .
C60 C61 1.31(2) .
C60 H60 0.9300 .
C61 C62 1.333(19) .
C61 H61 0.9300 .
C62 H62 0.9300 .
C63 C64 1.334(15) .
C63 C68 1.407(14) .
C64 C65 1.373(15) .
C64 H64 0.9300 .
C65 C66 1.36(2) .
C65 H65 0.9300 .
C66 C67 1.31(2) .
C66 H66 0.9300 .
C67 C68 1.399(19) .
C67 H67 0.9300 .
C68 H68 0.9300 .
C1S C1S 1.4999 2_655
C1S C2S 1.5361 .
C1S H1S1 0.9700 .
C1S H1S2 0.9700 .
C2S C3S 1.5581 .
C2S H2S1 0.9700 .
C2S H2S2 0.9700 .
C3S H3S1 0.9600 .
C3S H3S2 0.9600 .
C3S H3S3 0.9600 .
